data_4323242
loop_
_publ_author_name
'Rema Devy'
'Jagadese J. Vittal'
'Philip A. W. Dean'

_publ_contact_author
; 
     Dr. Jagadese J. Vittal
     Department of Chemistry
     National University of Singapore
     SINGAPORE 119 260
;
_publ_contact_author_email chmjjv@.nus.sg
_publ_contact_author_fax '(65) 779 1691'
_publ_contact_author_phone '(65) 874 2975'
_publ_section_title
;
 Synthesis and Stereochemistry of Homoleptic Transition Metal Thiobenzoate
 Complexes, (Ph4P)[M(SC{O}Ph)3] (M = Mn, Co, and Ni)
;
_journal_name_full 'Inorganic Chemistry'
_journal_page_first 6939
_journal_page_last 6941
_journal_paper_doi 10.1021/ic980394j
_journal_volume 37
_journal_year 1998
_chemical_compound_source 'see text'
_chemical_formula_moiety '(Ph~4~P)[Mn(SCOPh)~3~] '
_chemical_formula_sum 'C45 H35 Mn O3 P S3'
_chemical_formula_weight 805.82
_chemical_name_systematic
; 
Tetraphenylphosphonium tri(thiobenzoato-O,S)manganate(II)' 
;
_space_group_IT_number 146
_symmetry_cell_setting trigonal
_symmetry_space_group_name_Hall 'R 3'
_symmetry_space_group_name_H-M 'R 3 :H'
_atom_sites_solution_hydrogens geom
_atom_sites_solution_primary direct
_atom_sites_solution_secondary difmap
_audit_creation_method SHELXL
_cell_angle_alpha 90.00
_cell_angle_beta 90.00
_cell_angle_gamma 120.00
_cell_formula_units_Z 3
_cell_length_a 13.2996(5)
_cell_length_b 13.2996(5)
_cell_length_c 19.9335(11)
_cell_measurement_reflns_used 3108
_cell_measurement_temperature 296(2)
_cell_measurement_theta_max 29.35
_cell_measurement_theta_min 2.04
_cell_volume 3053.5(2)
_computing_cell_refinement 'SAINR (Siemens, 1996)'
_computing_data_collection 'SMART (Siemens, 1996)'
_computing_data_reduction 'SAINT (Siemens, 1996)'
_computing_structure_refinement 'SHELXL-93 (Sheldrick, 1993)'
_computing_structure_solution 'SHELXS-86 (Sheldrick, 1990)'
_diffrn_ambient_temperature 296(2)
_diffrn_measurement_device 'Siemens SMART CCD System'
_diffrn_measurement_method 'frames \w scans'
_diffrn_radiation_monochromator graphite
_diffrn_radiation_source 'fine-focus sealed tube'
_diffrn_radiation_type MoK\a
_diffrn_radiation_wavelength 0.71073
_diffrn_reflns_av_R_equivalents 0.0306
_diffrn_reflns_av_sigmaI/netI 0.0342
_diffrn_reflns_limit_h_max 18
_diffrn_reflns_limit_h_min -17
_diffrn_reflns_limit_k_max 15
_diffrn_reflns_limit_k_min -17
_diffrn_reflns_limit_l_max 14
_diffrn_reflns_limit_l_min -26
_diffrn_reflns_number 6366
_diffrn_reflns_theta_max 29.35
_diffrn_reflns_theta_min 2.04
_exptl_absorpt_coefficient_mu 0.556
_exptl_absorpt_correction_T_max 0.90773
_exptl_absorpt_correction_T_min 0.3539
_exptl_absorpt_correction_type 'SADABS (Sheldrick, 1996)'
_exptl_crystal_colour 'orange yellow'
_exptl_crystal_density_diffrn 1.315
_exptl_crystal_description 'big blocks cut into cube'
_exptl_crystal_F_000 1251
_exptl_crystal_size_max 0.18
_exptl_crystal_size_mid 0.30
_exptl_crystal_size_min 0.35
_refine_diff_density_max 0.271
_refine_diff_density_min -0.279
_refine_diff_density_rms 0.036
_refine_ls_abs_structure_details 'Flack H D (1983), Acta Cryst. A39, 876-881'
_refine_ls_abs_structure_Flack 0.01(4)
_refine_ls_extinction_coef 0.0025(6)
_refine_ls_extinction_expression Fc^*^=kFc[1+0.001xFc^2^\l^3^/sin(2\q)]^-1/4^
_refine_ls_extinction_method SHELXL
_refine_ls_goodness_of_fit_all 1.042
_refine_ls_goodness_of_fit_obs 1.128
_refine_ls_hydrogen_treatment constr
_refine_ls_matrix_type full
_refine_ls_number_parameters 153
_refine_ls_number_reflns 2250
_refine_ls_number_restraints 1
_refine_ls_restrained_S_all 1.042
_refine_ls_restrained_S_obs 1.128
_refine_ls_R_factor_all 0.0737
_refine_ls_R_factor_obs 0.0532
_refine_ls_shift/esd_max 0.000
_refine_ls_shift/esd_mean 0.000
_refine_ls_structure_factor_coef Fsqd
_refine_ls_weighting_details 'w=1/[\s^2^(Fo^2^)+(0.0681P)^2^+2.2732P] where P=(Fo^2^+2Fc^2^)/3'
_refine_ls_weighting_scheme calc
_refine_ls_wR_factor_all 0.1436
_refine_ls_wR_factor_obs 0.1315
_reflns_number_observed 1646
_reflns_number_total 2250
_reflns_observed_criterion >2sigma(I)
_cod_data_source_file ic980394j_2.cif
_cod_data_source_block jj2
_cod_depositor_comments
;
The following automatic conversions were performed:

'_refine_ls_weighting_scheme' value 'calc
w=1/[\s^2^(Fo^2^)+(0.0681P)^2^+2.2732P] where P=(Fo^2^+2Fc^2^)/3' was
changed to 'calc'. New tag '_refine_ls_weighting_details' was
created. The value of the new tag was set to
'w=1/[\s^2^(Fo^2^)+(0.0681P)^2^+2.2732P] where P=(Fo^2^+2Fc^2^)/3'.

Automatic conversion script
Id: cif_fix_values 3143 2015-03-26 13:38:13Z robertas 
;
_cod_original_sg_symbol_H-M 'R 3'
_cod_database_code 4323242

loop_
_symmetry_equiv_pos_as_xyz
'x, y, z'
'-y, x-y, z'
'-x+y, -x, z'
'x+2/3, y+1/3, z+1/3'
'-y+2/3, x-y+1/3, z+1/3'
'-x+y+2/3, -x+1/3, z+1/3'
'x+1/3, y+2/3, z+2/3'
'-y+1/3, x-y+2/3, z+2/3'
'-x+y+1/3, -x+2/3, z+2/3'

loop_
_atom_site_aniso_label
_atom_site_aniso_U_11
_atom_site_aniso_U_22
_atom_site_aniso_U_33
_atom_site_aniso_U_23
_atom_site_aniso_U_13
_atom_site_aniso_U_12
Mn1 0.0875(6) 0.0875(6) 0.0822(9) 0.000 0.000 0.0437(3)
S1 0.1148(12) 0.1229(12) 0.1042(12) 0.0405(10) 0.0014(10) 0.0567(10)
O1 0.095(2) 0.082(2) 0.084(2) 0.014(2) 0.008(2) 0.046(2)
C1 0.085(3) 0.075(3) 0.082(3) 0.007(2) 0.023(3) 0.048(2)
C2 0.091(3) 0.077(3) 0.084(3) -0.006(3) 0.020(3) 0.048(3)
C3 0.112(5) 0.083(3) 0.140(6) -0.008(4) -0.019(4) 0.049(3)
C4 0.126(6) 0.114(5) 0.192(10) -0.043(6) -0.043(7) 0.057(5)
C5 0.089(5) 0.123(7) 0.228(13) -0.043(8) 0.031(7) 0.035(4)
C6 0.112(6) 0.162(8) 0.148(9) -0.007(7) 0.030(6) -0.009(6)
C7 0.115(5) 0.143(6) 0.093(5) 0.003(4) 0.025(4) 0.014(4)
P1 0.0589(6) 0.0589(6) 0.0624(11) 0.000 0.000 0.0295(3)
C11 0.062(2) 0.067(2) 0.069(3) 0.003(2) -0.001(2) 0.036(2)
C12 0.066(3) 0.151(6) 0.140(6) 0.080(5) 0.006(3) 0.039(3)
C13 0.062(3) 0.147(5) 0.143(6) 0.054(5) 0.018(3) 0.043(3)
C14 0.081(3) 0.100(4) 0.101(4) 0.005(3) -0.007(3) 0.060(3)
C15 0.097(4) 0.090(3) 0.128(5) 0.025(3) -0.007(4) 0.058(3)
C16 0.077(3) 0.070(3) 0.117(4) 0.015(3) -0.003(3) 0.040(2)

loop_
_atom_site_label
_atom_site_type_symbol
_atom_site_fract_x
_atom_site_fract_y
_atom_site_fract_z
_atom_site_U_iso_or_equiv
_atom_site_thermal_displace_type
_atom_site_occupancy
_atom_site_calc_flag
_atom_site_refinement_flags
_atom_site_disorder_group
Mn1 Mn 0.0000 0.0000 0.30673(7) 0.0857(5) Uani 1 d S .
S1 S 0.1352(2) 0.2000(2) 0.25385(9) 0.1152(6) Uani 1 d . .
O1 O 0.1598(3) 0.1136(3) 0.3642(2) 0.0862(10) Uani 1 d . .
C1 C 0.2092(4) 0.1955(4) 0.3224(3) 0.0773(12) Uani 1 d . .
C2 C 0.3326(5) 0.2844(4) 0.3334(3) 0.0812(13) Uani 1 d . .
C3 C 0.3864(6) 0.2847(5) 0.3919(4) 0.111(2) Uani 1 d . .
H3 H 0.3456(6) 0.2284(5) 0.4243(4) 0.134 Uiso 1 calc R .
C4 C 0.5000(8) 0.3673(7) 0.4034(6) 0.145(3) Uani 1 d . .
H4 H 0.5346(8) 0.3718(7) 0.4446(6) 0.174 Uiso 1 calc R .
C5 C 0.5626(7) 0.4446(8) 0.3518(7) 0.154(4) Uani 1 d . .
H5 H 0.6423(7) 0.4936(8) 0.3561(7) 0.185 Uiso 1 calc R .
C6 C 0.5079(8) 0.4485(9) 0.2955(7) 0.175(5) Uani 1 d . .
H6 H 0.5471(8) 0.5070(9) 0.2640(7) 0.210 Uiso 1 calc R .
C7 C 0.3930(7) 0.3646(7) 0.2851(4) 0.140(3) Uani 1 d . .
H7 H 0.3569(7) 0.3631(7) 0.2449(4) 0.168 Uiso 1 calc R .
P1 P 0.0000 0.0000 0.74069(9) 0.0601(4) Uani 1 d S .
C11 C 0.1276(3) 0.0005(4) 0.7708(2) 0.0643(10) Uani 1 d . .
C12 C 0.2350(5) 0.0766(7) 0.7440(4) 0.126(3) Uani 1 d . .
H12 H 0.2414(5) 0.1274(7) 0.7100(4) 0.151 Uiso 1 calc R .
C13 C 0.3333(5) 0.0775(6) 0.7678(4) 0.122(2) Uani 1 d . .
H13 H 0.4054(5) 0.1294(6) 0.7496(4) 0.146 Uiso 1 calc R .
C14 C 0.3263(5) 0.0054(5) 0.8162(3) 0.0874(14) Uani 1 d . .
H14 H 0.3931(5) 0.0074(5) 0.8318(3) 0.105 Uiso 1 calc R .
C15 C 0.2212(5) -0.0711(5) 0.8426(4) 0.100(2) Uani 1 d . .
H15 H 0.2160(5) -0.1221(5) 0.8761(4) 0.120 Uiso 1 calc R .
C16 C 0.1223(4) -0.0735(4) 0.8199(3) 0.0867(15) Uani 1 d . .
H16 H 0.0508(4) -0.1263(4) 0.8383(3) 0.104 Uiso 1 calc R .
C21 C 0.0000 0.0000 0.6504(3) 0.065(2) Uiso 1 d SG .
C22 C -0.0448(10) 0.0552(8) 0.6114(4) 0.094(4) Uiso 0.33 d PG .
H22 H -0.0686(15) 0.1028(13) 0.6315(6) 0.113 Uiso 0.33 calc PR -1
C23 C -0.0539(12) 0.0390(11) 0.5423(4) 0.120(6) Uiso 0.33 d PG .
H23 H -0.0838(18) 0.0760(16) 0.5162(5) 0.144 Uiso 0.33 calc PR -2
C24 C -0.0183(11) -0.0322(9) 0.5122(3) 0.088(5) Uiso 0.33 d PG .
H24 H -0.0244(15) -0.0430(12) 0.4659(3) 0.106 Uiso 0.33 calc PR -3
C25 C 0.0264(13) -0.0874(10) 0.5511(4) 0.117(6) Uiso 0.33 d PG .
H25 H 0.0502(19) -0.1351(14) 0.5310(6) 0.140 Uiso 0.33 calc PR -4
C26 C 0.0355(10) -0.0713(8) 0.6202(4) 0.096(5) Uiso 0.33 d PG .
H26 H 0.0654(15) -0.1082(13) 0.6463(5) 0.115 Uiso 0.33 calc PR -5

loop_
_atom_type_symbol
_atom_type_description
_atom_type_scat_dispersion_real
_atom_type_scat_dispersion_imag
_atom_type_scat_source
C C 0.0033 0.0016 'International Tables Vol C Tables 4.2.6.8 and 6.1.1.4'
H H 0.0000 0.0000 'International Tables Vol C Tables 4.2.6.8 and 6.1.1.4'
O O 0.0106 0.0060 'International Tables Vol C Tables 4.2.6.8 and 6.1.1.4'
P P 0.1023 0.0942 'International Tables Vol C Tables 4.2.6.8 and 6.1.1.4'
S S 0.1246 0.1234 'International Tables Vol C Tables 4.2.6.8 and 6.1.1.4'
Mn Mn 0.3368 0.7283 'International Tables Vol C Tables 4.2.6.8 and 6.1.1.4'

loop_
_geom_angle_atom_site_label_1
_geom_angle_atom_site_label_2
_geom_angle_atom_site_label_3
_geom_angle
_geom_angle_site_symmetry_1
_geom_angle_site_symmetry_3
_geom_angle_publ_flag
Mn1 Mn1 O1 0.0(100) 2 . ?
Mn1 Mn1 O1 0.0(100) 2 3 ?
O1 Mn1 O1 95.62(13) . 3 ?
Mn1 Mn1 O1 0.0(100) 2 2 ?
O1 Mn1 O1 95.62(13) . 2 ?
O1 Mn1 O1 95.62(13) 3 2 ?
Mn1 Mn1 S1 0.0(100) 2 2 ?
O1 Mn1 S1 156.69(9) . 2 ?
O1 Mn1 S1 98.40(10) 3 2 ?
O1 Mn1 S1 64.59(10) 2 2 ?
Mn1 Mn1 S1 0.0(100) 2 . ?
O1 Mn1 S1 64.59(10) . . ?
O1 Mn1 S1 156.69(9) 3 . ?
O1 Mn1 S1 98.40(10) 2 . ?
S1 Mn1 S1 104.41(6) 2 . ?
Mn1 Mn1 S1 0.0(100) 2 3 ?
O1 Mn1 S1 98.40(10) . 3 ?
O1 Mn1 S1 64.59(10) 3 3 ?
O1 Mn1 S1 156.69(9) 2 3 ?
S1 Mn1 S1 104.41(6) 2 3 ?
S1 Mn1 S1 104.41(6) . 3 ?
C1 S1 Mn1 75.7(2) . 2 ?
C1 S1 Mn1 75.7(2) . . ?
Mn1 S1 Mn1 0.00(6) 2 . ?
C1 O1 Mn1 98.9(3) . 2 ?
C1 O1 Mn1 98.9(3) . . ?
Mn1 O1 Mn1 0.00(6) 2 . ?
O1 C1 C2 118.7(5) . . ?
O1 C1 S1 120.0(4) . . ?
C2 C1 S1 121.3(4) . . ?
C7 C2 C3 119.9(6) . . ?
C7 C2 C1 120.3(6) . . ?
C3 C2 C1 119.8(5) . . ?
C2 C3 C4 120.6(8) . . ?
C3 C4 C5 118.7(10) . . ?
C6 C5 C4 120.3(9) . . ?
C5 C6 C7 119.4(10) . . ?
C2 C7 C6 120.5(9) . . ?
C11 P1 C11 109.4(2) 3 2 ?
C11 P1 C11 109.4(2) 3 . ?
C11 P1 C11 109.4(2) 2 . ?
C11 P1 C21 109.5(2) 3 2 ?
C11 P1 C21 109.5(2) 2 2 ?
C11 P1 C21 109.5(2) . 2 ?
C11 P1 C21 109.5(2) 3 . ?
C11 P1 C21 109.5(2) 2 . ?
C11 P1 C21 109.5(2) . . ?
C21 P1 C21 0.0 2 . ?
C16 C11 C12 117.9(4) . . ?
C16 C11 P1 121.9(3) . . ?
C12 C11 P1 120.2(4) . . ?
C11 C12 C13 120.0(5) . . ?
C14 C13 C12 121.1(5) . . ?
C13 C14 C15 119.7(5) . . ?
C14 C15 C16 120.2(5) . . ?
C11 C16 C15 121.0(5) . . ?
C21 C21 C26 0.0(100) 2 3 ?
C21 C21 C26 0.0(100) 2 2 ?
C26 C21 C26 102.71(7) 3 2 ?
C21 C21 C22 0.0(100) 2 . ?
C26 C21 C22 45.8(6) 3 . ?
C26 C21 C22 58.1(6) 2 . ?
C21 C21 C26 0.0(100) 2 . ?
C26 C21 C26 102.7(7) 3 . ?
C26 C21 C26 102.7(7) 2 . ?
C22 C21 C26 120.0 . . ?
C21 C21 C22 0.0(100) 2 2 ?
C26 C21 C22 58.1(4) 3 2 ?
C26 C21 C22 120.0(4) 2 2 ?
C22 C21 C22 91.8(6) . 2 ?
C26 C21 C22 45.8(7) . 2 ?
C21 C21 C22 0.0(100) 2 3 ?
C26 C21 C22 120.0(4) 3 3 ?
C26 C21 C22 45.8(3) 2 3 ?
C22 C21 C22 91.8(7) . 3 ?
C26 C21 C22 58.1(6) . 3 ?
C22 C21 C22 91.8 2 3 ?
C21 C21 P1 0.0(100) 2 . ?
C26 C21 P1 115.6(3) 3 . ?
C26 C21 P1 115.6(3) 2 . ?
C22 C21 P1 124.0(3) . . ?
C26 C21 P1 115.6(3) . . ?
C22 C21 P1 124.0(2) 2 . ?
C22 C21 P1 124.0(2) 3 . ?
C26 C22 C26 125.9(4) 3 2 ?
C26 C22 C23 91.76(11) 3 . ?
C26 C22 C23 101.39(14) 2 . ?
C26 C22 C21 67.1(8) 3 . ?
C26 C22 C21 60.9(7) 2 . ?
C23 C22 C21 120.0 . . ?
C26 C22 C21 67.1(8) 3 2 ?
C26 C22 C21 60.9(7) 2 2 ?
C23 C22 C21 120.0 . 2 ?
C21 C22 C21 0.0(4) . 2 ?
C26 C22 C25 59.9(6) 3 3 ?
C26 C22 C25 125.2(7) 2 3 ?
C23 C22 C25 32.9(5) . 3 ?
C21 C22 C25 108.6(9) . 3 ?
C21 C22 C25 108.6(9) 2 3 ?
C26 C22 C25 125.6(6) 3 2 ?
C26 C22 C25 45.7(4) 2 2 ?
C23 C22 C25 56.0(3) . 2 ?
C21 C22 C25 91.0(7) . 2 ?
C21 C22 C25 91.0(7) 2 2 ?
C25 C22 C25 84.5(6) 3 2 ?
C26 C22 C22 98.5(7) 3 3 ?
C26 C22 C22 30.7(6) 2 3 ?
C23 C22 C22 90.1 . 3 ?
C21 C22 C22 44.1(2) . 3 ?
C21 C22 C22 44.1(2) 2 3 ?
C25 C22 C22 101.7(7) 3 3 ?
C25 C22 C22 47.0(7) 2 3 ?
C26 C22 C22 39.5(7) 3 2 ?
C26 C22 C22 89.8(7) 2 2 ?
C23 C22 C22 83.4 . 2 ?
C21 C22 C22 44.1(2) . 2 ?
C21 C22 C22 44.1(2) 2 2 ?
C25 C22 C22 64.7(8) 3 2 ?
C25 C22 C22 89.8(7) 2 2 ?
C22 C22 C22 60.0 3 2 ?
C25 C23 C24 102.2(23) 3 3 ?
C25 C23 C22 85.3(3) 3 . ?
C24 C23 C22 131.8(9) 3 . ?
C25 C23 C24 81.8(15) 3 . ?
C24 C23 C24 23.0(12) 3 . ?
C22 C23 C24 120.0 . . ?
C25 C23 C24 106.8(19) 3 2 ?
C24 C23 C24 17.2(9) 3 2 ?
C22 C23 C24 114.9(4) . 2 ?
C24 C23 C24 25.9(7) . 2 ?
C25 C23 C25 143.0(14) 3 2 ?
C24 C23 C25 66.3(20) 3 2 ?
C22 C23 C25 79.3(2) . 2 ?
C24 C23 C25 77.4(9) . 2 ?
C24 C23 C25 52.8(8) 2 2 ?
C25 C23 C26 49.2(2) 3 3 ?
C24 C23 C26 121.4(14) 3 3 ?
C22 C23 C26 37.2(3) . 3 ?
C24 C23 C26 99.9(6) . 3 ?
C24 C23 C26 111.4(8) 2 3 ?
C25 C23 C26 104.9(3) 2 3 ?
C25 C23 C23 120.2(16) 3 3 ?
C24 C23 C23 46.2(12) 3 3 ?
C22 C23 C23 88.72(7) . 3 ?
C24 C23 C23 51.4(4) . 3 ?
C24 C23 C23 29.6(3) 2 3 ?
C25 C23 C23 27.3(10) 2 3 ?
C26 C23 C23 99.2(4) 3 3 ?
C25 C23 C23 61.6(16) 3 2 ?
C24 C23 C23 51.3(9) 3 2 ?
C22 C23 C23 95.9 . 2 ?
C24 C23 C23 28.9(2) . 2 ?
C24 C23 C23 47.5(7) 2 2 ?
C25 C23 C23 86.7(10) 2 2 ?
C26 C23 C23 71.0(6) 3 2 ?
C23 C23 C23 60.0 3 2 ?
C24 C24 C24 60.0 2 3 ?
C24 C24 C23 122.8(20) 2 2 ?
C24 C24 C23 137.5(15) 3 2 ?
C24 C24 C25 89.2(18) 2 . ?
C24 C24 C25 135.3(13) 3 . ?
C23 C24 C25 37.0(12) 2 . ?
C24 C24 C23 84.2(20) 2 . ?
C24 C24 C23 34.2(14) 3 . ?
C23 C24 C23 105.0(12) 2 . ?
C25 C24 C23 120.0 . . ?
C24 C24 C23 25.3(9) 2 3 ?
C24 C24 C23 70.0(18) 3 3 ?
C23 C24 C23 99.1(4) 2 3 ?
C25 C24 C23 69.8(7) . 3 ?
C23 C24 C23 81.1(8) . 3 ?
C24 C24 C25 116.7(14) 2 3 ?
C24 C24 C25 65.8(16) 3 3 ?
C23 C24 C25 79.7(13) 2 3 ?
C25 C24 C25 109.2(6) . 3 ?
C23 C24 C25 33.7(9) . 3 ?
C23 C24 C25 106.9(6) 3 3 ?
C24 C24 C25 30.9(10) 2 2 ?
C24 C24 C25 45.7(13) 3 2 ?
C23 C24 C25 111.7(7) 2 2 ?
C25 C24 C25 91.0(7) . 2 ?
C23 C24 C25 57.1(8) . 2 ?
C23 C24 C25 25.5(7) 3 2 ?
C25 C24 C25 87.08(15) 3 2 ?
C23 C25 C24 40.8(8) 2 . ?
C23 C25 C26 103.0(4) 2 . ?
C24 C25 C26 120.0 . . ?
C23 C25 C24 64.5(11) 2 2 ?
C24 C25 C24 25.0(7) . 2 ?
C26 C25 C24 114.0(4) . 2 ?
C23 C25 C22 61.9(7) 2 2 ?
C24 C25 C22 91.6(6) . 2 ?
C26 C25 C22 42.4(3) . 2 ?
C24 C25 C22 102.1(10) 2 2 ?
C23 C25 C23 91.1(16) 2 3 ?
C24 C25 C23 57.5(7) . 3 ?
C26 C25 C23 88.54(6) . 3 ?
C24 C25 C23 34.0(9) 2 3 ?
C22 C25 C23 98.7(6) 2 3 ?
C23 C25 C24 47.7(14) 2 3 ?
C24 C25 C24 13.8(5) . 3 ?
C26 C25 C24 109.0(2) . 3 ?
C24 C25 C24 17.6(5) 2 3 ?
C22 C25 C24 87.4(8) 2 3 ?
C23 C25 C24 45.5(5) 3 3 ?
C23 C25 C22 103.6(11) 2 3 ?
C24 C25 C22 91.3(5) . 3 ?
C26 C25 C22 44.1(2) . 3 ?
C24 C25 C22 74.6(7) 2 3 ?
C22 C25 C22 68.4(3) 2 3 ?
C23 C25 C22 44.7(3) 3 3 ?
C24 C25 C22 77.5(5) 3 3 ?
C22 C26 C22 109.8(6) 2 3 ?
C22 C26 C21 67.1(7) 2 2 ?
C22 C26 C21 60.9(7) 3 2 ?
C22 C26 C25 77.8(2) 2 . ?
C22 C26 C25 90.18(6) 3 . ?
C21 C26 C25 120.0 2 . ?
C22 C26 C21 67.1(7) 2 . ?
C22 C26 C21 60.9(7) 3 . ?
C21 C26 C21 0.0(4) 2 . ?
C25 C26 C21 120.0 . . ?
C22 C26 C23 51.0(5) 2 2 ?
C22 C26 C23 93.1(6) 3 2 ?
C21 C26 C23 97.7(7) 2 2 ?
C25 C26 C23 27.8(6) . 2 ?
C21 C26 C23 97.7(7) . 2 ?

loop_
_geom_bond_atom_site_label_1
_geom_bond_atom_site_label_2
_geom_bond_distance
_geom_bond_site_symmetry_2
_geom_bond_publ_flag
Mn1 Mn1 0.000(3) 2 ?
Mn1 O1 2.214(4) . ?
Mn1 O1 2.214(4) 3 ?
Mn1 O1 2.214(4) 2 ?
Mn1 S1 2.576(2) 2 ?
Mn1 S1 2.576(2) . ?
Mn1 S1 2.576(2) 3 ?
S1 C1 1.702(6) . ?
S1 Mn1 2.576(2) 2 ?
O1 C1 1.264(6) . ?
O1 Mn1 2.214(4) 2 ?
C1 C2 1.483(7) . ?
C2 C7 1.362(9) . ?
C2 C3 1.367(9) . ?
C3 C4 1.372(11) . ?
C4 C5 1.397(15) . ?
C5 C6 1.352(15) . ?
C6 C7 1.384(13) . ?
P1 C11 1.797(4) 3 ?
P1 C11 1.797(4) 2 ?
P1 C11 1.797(4) . ?
P1 C21 1.801(6) 2 ?
P1 C21 1.801(6) . ?
C11 C16 1.365(7) . ?
C11 C12 1.380(7) . ?
C12 C13 1.385(8) . ?
C13 C14 1.330(8) . ?
C14 C15 1.358(8) . ?
C15 C16 1.376(8) . ?
C21 C21 0.000(11) 2 ?
C21 C26 1.390(10) 3 ?
C21 C26 1.390(10) 2 ?
C21 C22 1.39 . ?
C21 C26 1.39 . ?
C21 C22 1.390(9) 2 ?
C21 C22 1.390(10) 3 ?
C22 C26 1.083(11) 3 ?
C22 C26 1.351(9) 2 ?
C22 C23 1.39 . ?
C22 C21 1.39 2 ?
C22 C25 1.571(13) 3 ?
C22 C25 1.941(13) 2 ?
C22 C22 2.00(2) 3 ?
C22 C22 2.00(2) 2 ?
C23 C25 0.85(2) 3 ?
C23 C24 0.93(2) 3 ?
C23 C24 1.39 . ?
C23 C24 1.47(2) 2 ?
C23 C25 1.64(2) 2 ?
C23 C26 1.788(6) 3 ?
C23 C23 1.86(3) 3 ?
C23 C23 1.86(2) 2 ?
C24 C24 0.65(2) 2 ?
C24 C24 0.65(2) 3 ?
C24 C23 0.930(14) 2 ?
C24 C25 1.39 . ?
C24 C23 1.47(2) 3 ?
C24 C25 1.52(2) 3 ?
C24 C25 1.90(2) 2 ?
C25 C23 0.85(2) 2 ?
C25 C26 1.39 . ?
C25 C24 1.52(2) 2 ?
C25 C22 1.571(9) 2 ?
C25 C23 1.64(2) 3 ?
C25 C24 1.90(2) 3 ?
C25 C22 1.941(8) 3 ?
C26 C22 1.083(12) 2 ?
C26 C22 1.351(10) 3 ?
C26 C21 1.39 2 ?
C26 C23 1.788(10) 2 ?

loop_
_geom_torsion_atom_site_label_1
_geom_torsion_atom_site_label_2
_geom_torsion_atom_site_label_3
_geom_torsion_atom_site_label_4
_geom_torsion
_geom_torsion_site_symmetry_1
_geom_torsion_site_symmetry_2
_geom_torsion_site_symmetry_3
_geom_torsion_site_symmetry_4
_geom_torsion_publ_flag
Mn1 Mn1 S1 C1 73.7(1000) 2 . . . ?
O1 Mn1 S1 C1 4.7(2) . . . . ?
O1 Mn1 S1 C1 -29.4(4) 3 . . . ?
O1 Mn1 S1 C1 97.0(2) 2 . . . ?
S1 Mn1 S1 C1 162.8(2) 2 . . . ?
S1 Mn1 S1 C1 -87.8(2) 3 . . . ?
Mn1 Mn1 S1 Mn1 0.0(16) 2 . . 2 ?
O1 Mn1 S1 Mn1 -69.1(1000) . . . 2 ?
O1 Mn1 S1 Mn1 -102.3(1000) 3 . . 2 ?
O1 Mn1 S1 Mn1 27.0(1000) 2 . . 2 ?
S1 Mn1 S1 Mn1 89.6(1000) 2 . . 2 ?
S1 Mn1 S1 Mn1 -157.1(1000) 3 . . 2 ?
Mn1 Mn1 O1 C1 148.2(1000) 2 . . . ?
O1 Mn1 O1 C1 160.8(3) 3 . . . ?
O1 Mn1 O1 C1 -102.9(3) 2 . . . ?
S1 Mn1 O1 C1 -72.3(4) 2 . . . ?
S1 Mn1 O1 C1 -6.3(2) . . . . ?
S1 Mn1 O1 C1 95.8(3) 3 . . . ?
Mn1 Mn1 O1 Mn1 0.0(32) 2 . . 2 ?
O1 Mn1 O1 Mn1 -34.0(1000) 3 . . 2 ?
O1 Mn1 O1 Mn1 83.5(1000) 2 . . 2 ?
S1 Mn1 O1 Mn1 109.5(1000) 2 . . 2 ?
S1 Mn1 O1 Mn1 148.6(1000) . . . 2 ?
S1 Mn1 O1 Mn1 -80.6(1000) 3 . . 2 ?
Mn1 O1 C1 C2 -168.4(3) 2 . . . ?
Mn1 O1 C1 C2 -168.4(3) . . . . ?
Mn1 O1 C1 S1 9.9(4) 2 . . . ?
Mn1 O1 C1 S1 9.9(4) . . . . ?
Mn1 S1 C1 O1 -8.7(3) 2 . . . ?
Mn1 S1 C1 O1 -8.7(3) . . . . ?
Mn1 S1 C1 C2 169.6(4) 2 . . . ?
Mn1 S1 C1 C2 169.6(4) . . . . ?
O1 C1 C2 C7 171.1(6) . . . . ?
S1 C1 C2 C7 -7.2(7) . . . . ?
O1 C1 C2 C3 -7.8(7) . . . . ?
S1 C1 C2 C3 173.9(4) . . . . ?
C7 C2 C3 C4 2.0(10) . . . . ?
C1 C2 C3 C4 -179.1(6) . . . . ?
C2 C3 C4 C5 -5.7(11) . . . . ?
C3 C4 C5 C6 9.4(13) . . . . ?
C4 C5 C6 C7 -9.2(15) . . . . ?
C3 C2 C7 C6 -1.7(12) . . . . ?
C1 C2 C7 C6 179.4(7) . . . . ?
C5 C6 C7 C2 5.3(15) . . . . ?
